data_7040770
loop_
_publ_author_name
'Espa, D.'
'Pilia, L.'
'Marchi\`o, L'
'Artizzu, F.'
'Di Carlo, G.'
'Marinotto, D.'
'Serpe, A.'
'Tessore, F.'
'Deplano, P.'

_publ_section_title
;
 A nonlinear optical active polymer film based on Pd(ii)
 dithione/dithiolate second-order NLO chromophores.
;
_journal_issue 43
_journal_name_full 'Dalton transactions (Cambridge, England : 2003)'
_journal_page_first 17431
_journal_page_last 17438
_journal_paper_doi 10.1039/c6dt02911f
_journal_volume 45
_journal_year 2016
_chemical_formula_moiety 'C31 H54 N2 Pd S7'
_chemical_formula_sum 'C31 H54 N2 Pd S7'
_chemical_formula_weight 785.58
_space_group_crystal_system monoclinic
_space_group_IT_number 14
_space_group_name_Hall '-P 2ybc'
_space_group_name_H-M_alt 'P 1 21/c 1'
_symmetry_space_group_name_Hall '-P 2ybc'
_symmetry_space_group_name_H-M 'P 1 21/c 1'
_atom_sites_solution_hydrogens geom
_audit_creation_method SHELXL-2014/7
_audit_update_record
;
2016-05-05 deposited with the CCDC.
2016-09-28 downloaded from the CCDC.
;
_cell_angle_alpha 90
_cell_angle_beta 96.390(10)
_cell_angle_gamma 90
_cell_formula_units_Z 4
_cell_length_a 15.750(10)
_cell_length_b 16.11(2)
_cell_length_c 14.900(10)
_cell_measurement_reflns_used 826
_cell_measurement_temperature 293(2)
_cell_measurement_theta_max 22.028
_cell_measurement_theta_min 1.301
_cell_volume 3757(6)
_computing_cell_refinement Saint
_computing_data_collection Smart
_computing_data_reduction Saint
_computing_structure_refinement 'SHELXL-2014/7 (Sheldrick, 2014)'
_computing_structure_solution Sir97
_diffrn_ambient_temperature 293(2)
_diffrn_measured_fraction_theta_full 0.985
_diffrn_measured_fraction_theta_max 0.985
_diffrn_measurement_device_type 'Bruker Smart APEXII CCD'
_diffrn_measurement_method 'theta & omega scan'
_diffrn_radiation_type MoK\a
_diffrn_radiation_wavelength 0.71073
_diffrn_reflns_av_unetI/netI 0.2339
_diffrn_reflns_Laue_measured_fraction_full 0.985
_diffrn_reflns_Laue_measured_fraction_max 0.985
_diffrn_reflns_limit_h_max 16
_diffrn_reflns_limit_h_min 0
_diffrn_reflns_limit_k_max 16
_diffrn_reflns_limit_k_min 0
_diffrn_reflns_limit_l_max 15
_diffrn_reflns_limit_l_min -15
_diffrn_reflns_number 4541
_diffrn_reflns_point_group_measured_fraction_full 0.985
_diffrn_reflns_point_group_measured_fraction_max 0.985
_diffrn_reflns_theta_full 22.028
_diffrn_reflns_theta_max 22.028
_diffrn_reflns_theta_min 1.301
_diffrn_source 'Sealed tube'
_exptl_absorpt_coefficient_mu 0.906
_exptl_absorpt_correction_T_max 0.745
_exptl_absorpt_correction_T_min 0.606
_exptl_absorpt_correction_type multi-scan
_exptl_absorpt_process_details 'TWINABS Bruker AXS Version 2008/4'
_exptl_crystal_colour green
_exptl_crystal_density_diffrn 1.389
_exptl_crystal_description prism
_exptl_crystal_F_000 1648
_exptl_crystal_recrystallization_method 'Re-crystallisation from solvent'
_exptl_crystal_size_max 0.15
_exptl_crystal_size_mid 0.10
_exptl_crystal_size_min 0.07
_refine_diff_density_max 0.842
_refine_diff_density_min -0.606
_refine_diff_density_rms 0.127
_refine_ls_extinction_method none
_refine_ls_goodness_of_fit_ref 1.002
_refine_ls_hydrogen_treatment constr
_refine_ls_matrix_type full
_refine_ls_number_parameters 207
_refine_ls_number_reflns 4541
_refine_ls_number_restraints 21
_refine_ls_restrained_S_all 1.002
_refine_ls_R_factor_all 0.2472
_refine_ls_R_factor_gt 0.0970
_refine_ls_shift/su_max 0.001
_refine_ls_shift/su_mean 0.000
_refine_ls_structure_factor_coef Fsqd
_refine_ls_weighting_details 'w=1/[\s^2^(Fo^2^)+(0.0849P)^2^] where P=(Fo^2^+2Fc^2^)/3'
_refine_ls_weighting_scheme calc
_refine_ls_wR_factor_gt 0.1802
_refine_ls_wR_factor_ref 0.2407
_reflns_Friedel_coverage 0.000
_reflns_number_gt 1823
_reflns_number_total 4541
_reflns_threshold_expression 'I > 2\s(I)'
_cod_data_source_file c6dt02911f2.cif
_cod_data_source_block shelx
_cod_depositor_comments 'Adding full bibliography for 7040770.cif.'
_cod_database_code 7040770
_shelx_shelxl_version_number 2014/7
_shelx_space_group_comment
;
The symmetry employed for this shelxl refinement is uniquely defined
by the following loop, which should always be used as a source of
symmetry information in preference to the above space-group names.
They are only intended as comments.
;
_solvent_exptl_crystal_recrystallization_method acetonitrile

loop_
_space_group_symop_operation_xyz
'x, y, z'
'-x, y+1/2, -z+1/2'
'-x, -y, -z'
'x, -y-1/2, z-1/2'

loop_
_atom_site_label
_atom_site_type_symbol
_atom_site_fract_x
_atom_site_fract_y
_atom_site_fract_z
_atom_site_U_iso_or_equiv
_atom_site_adp_type
_atom_site_occupancy
_atom_site_site_symmetry_order
_atom_site_calc_flag
_atom_site_refinement_flags_posn
_atom_site_refinement_flags_adp
Pd Pd 0.5002(3) 0.14674(7) 0.13212(11) 0.0493(5) Uani 1 1 d . .
S12 S 0.6015(6) 0.0470(6) 0.1451(7) 0.051(3) Uani 1 1 d D .
S22 S 0.4000(6) 0.0433(6) 0.1208(7) 0.058(3) Uani 1 1 d D .
S11 S 0.6008(6) 0.2469(7) 0.1368(6) 0.051(3) Uani 1 1 d D .
S31 S 0.5870(8) 0.4331(7) 0.1260(7) 0.069(4) Uani 1 1 d D .
S41 S 0.4049(7) 0.4333(6) 0.1076(6) 0.051(3) Uani 1 1 d D .
S51 S 0.4980(11) 0.5945(2) 0.1202(4) 0.075(2) Uani 1 1 d D .
S21 S 0.3929(7) 0.2447(7) 0.1176(7) 0.066(4) Uani 1 1 d D .
C42 C 0.5440(17) -0.1963(17) 0.1464(17) 0.042(8) Uiso 1 1 d . U
H30A H 0.5748 -0.2327 0.1093 0.050 Uiso 1 1 calc R U
H30B H 0.5470 -0.2211 0.2060 0.050 Uiso 1 1 calc R U
C12 C 0.5494(16) -0.0436(13) 0.140(3) 0.071(12) Uiso 1 1 d D U
C22 C 0.4559(13) -0.0462(10) 0.1220(17) 0.018(7) Uiso 1 1 d D U
N12 N 0.5889(15) -0.1158(15) 0.1545(14) 0.047(7) Uiso 1 1 d D .
C52 C 0.6822(13) -0.1220(14) 0.1709(14) 0.034(6) Uiso 1 1 d . .
H5A H 0.6974 -0.1726 0.2041 0.041 Uiso 1 1 calc R U
H5B H 0.7040 -0.0755 0.2080 0.041 Uiso 1 1 calc R U
C62 C 0.7230(14) -0.1221(15) 0.0862(15) 0.052(7) Uiso 1 1 d . .
H6A H 0.7048 -0.1718 0.0526 0.062 Uiso 1 1 calc R U
H6B H 0.7014 -0.0749 0.0503 0.062 Uiso 1 1 calc R U
C32 C 0.4565(18) -0.1944(19) 0.1090(18) 0.051(9) Uiso 1 1 d . U
H8A H 0.4254 -0.2334 0.1427 0.061 Uiso 1 1 calc R U
H8B H 0.4535 -0.2149 0.0475 0.061 Uiso 1 1 calc R U
N22 N 0.4122(14) -0.1169(13) 0.1069(12) 0.037(6) Uiso 1 1 d D .
C172 C 0.3207(17) -0.1198(18) 0.0816(18) 0.064(8) Uiso 1 1 d . .
H10A H 0.3057 -0.1695 0.0465 0.076 Uiso 1 1 calc R U
H10B H 0.3025 -0.0719 0.0450 0.076 Uiso 1 1 calc R U
C11 C 0.5351(13) 0.3347(10) 0.1306(18) 0.028(8) Uiso 1 1 d D .
C31 C 0.4954(13) 0.4916(7) 0.1188(13) 0.045(4) Uiso 1 1 d D .
C21 C 0.4488(13) 0.3354(10) 0.1107(19) 0.047(10) Uiso 1 1 d D .
C202 C 0.1469(17) -0.1187(17) 0.2484(17) 0.075(9) Uiso 1 1 d . .
H35A H 0.1690 -0.0704 0.2821 0.090 Uiso 1 1 calc R U
H35B H 0.1711 -0.1673 0.2802 0.090 Uiso 1 1 calc R U
C192 C 0.1793(16) -0.1163(16) 0.1587(17) 0.066(8) Uiso 1 1 d . .
H34A H 0.1604 -0.0656 0.1276 0.079 Uiso 1 1 calc R U
H34B H 0.1562 -0.1629 0.1225 0.079 Uiso 1 1 calc R U
C72 C 0.8169(17) -0.1190(17) 0.0952(16) 0.072(9) Uiso 1 1 d . .
H32A H 0.8398 -0.1659 0.1308 0.087 Uiso 1 1 calc R U
H32B H 0.8363 -0.0686 0.1268 0.087 Uiso 1 1 calc R U
C82 C 0.8510(19) -0.1209(19) 0.0004(19) 0.088(10) Uiso 1 1 d . .
H36A H 0.8277 -0.1702 -0.0307 0.105 Uiso 1 1 calc R U
H36B H 0.8268 -0.0735 -0.0334 0.105 Uiso 1 1 calc R U
C182 C 0.2761(15) -0.1203(16) 0.1687(16) 0.062(8) Uiso 1 1 d . .
H33A H 0.2935 -0.1703 0.2021 0.074 Uiso 1 1 calc R U
H33B H 0.2977 -0.0735 0.2054 0.074 Uiso 1 1 calc R U
C232 C -0.0680(18) -0.122(2) 0.3603(18) 0.090(12) Uiso 1 1 d D .
H39A H -0.0968 -0.0736 0.3316 0.108 Uiso 1 1 calc R U
H39B H -0.0943 -0.1713 0.3333 0.108 Uiso 1 1 calc R U
C222 C 0.031(2) -0.119(2) 0.347(2) 0.116(12) Uiso 1 1 d . .
H38A H 0.0558 -0.0696 0.3752 0.139 Uiso 1 1 calc R U
H38B H 0.0585 -0.1668 0.3778 0.139 Uiso 1 1 calc R U
C212 C 0.047(2) -0.121(2) 0.251(2) 0.086(10) Uiso 1 1 d . .
H37A H 0.0211 -0.0734 0.2192 0.103 Uiso 1 1 calc R U
H37B H 0.0237 -0.1710 0.2218 0.103 Uiso 1 1 calc R U
C122 C 1.078(2) -0.121(2) -0.208(2) 0.113(12) Uiso 1 1 d . .
H3S1 H 1.0480 -0.1683 -0.2370 0.135 Uiso 1 1 calc R U
H3S2 H 1.0500 -0.0715 -0.2342 0.135 Uiso 1 1 calc R U
C132 C 1.166(2) -0.122(2) -0.232(2) 0.136(15) Uiso 1 1 d D .
H2S1 H 1.1964 -0.1702 -0.2063 0.163 Uiso 1 1 calc R U
H2S2 H 1.1965 -0.0726 -0.2089 0.163 Uiso 1 1 calc R U
C142 C 1.164(2) -0.124(2) -0.3355(19) 0.119(13) Uiso 1 1 d D .
H1S1 H 1.1365 -0.1756 -0.3576 0.143 Uiso 1 1 calc R U
H1S2 H 1.1285 -0.0786 -0.3610 0.143 Uiso 1 1 calc R U
C162 C 1.242(2) -0.131(3) -0.468(2) 0.131(16) Uiso 1 1 d D .
H4S1 H 1.2226 -0.1860 -0.4825 0.196 Uiso 1 1 calc R U
H4S2 H 1.2972 -0.1224 -0.4881 0.196 Uiso 1 1 calc R U
H4S3 H 1.2023 -0.0914 -0.4970 0.196 Uiso 1 1 calc R U
C112 C 1.0632(19) -0.123(2) -0.106(2) 0.092(12) Uiso 1 1 d . .
H6S1 H 1.0882 -0.1729 -0.0776 0.110 Uiso 1 1 calc R U
H6S2 H 1.0895 -0.0751 -0.0749 0.110 Uiso 1 1 calc R U
C102 C 0.9709(16) -0.1223(16) -0.1020(16) 0.072(8) Uiso 1 1 d . .
H7S1 H 0.9463 -0.1713 -0.1327 0.087 Uiso 1 1 calc R U
H7S2 H 0.9469 -0.0741 -0.1345 0.087 Uiso 1 1 calc R U
C262 C -0.161(2) -0.117(3) 0.583(2) 0.145(16) Uiso 1 1 d D .
H42A H -0.1239 -0.1602 0.6108 0.174 Uiso 1 1 calc R U
H42B H -0.1365 -0.0639 0.6014 0.174 Uiso 1 1 calc R U
C252 C -0.1650(19) -0.125(3) 0.481(2) 0.142(15) Uiso 1 1 d D .
H41A H -0.1907 -0.1772 0.4606 0.170 Uiso 1 1 calc R U
H41B H -0.1982 -0.0798 0.4515 0.170 Uiso 1 1 calc R U
C152 C 1.248(2) -0.118(3) -0.367(2) 0.153(19) Uiso 1 1 d D .
H5S1 H 1.2857 -0.1605 -0.3374 0.183 Uiso 1 1 calc R U
H5S2 H 1.2730 -0.0645 -0.3518 0.183 Uiso 1 1 calc R U
C242 C -0.0748(18) -0.120(2) 0.4610(18) 0.111(12) Uiso 1 1 d D .
H40A H -0.0434 -0.1672 0.4890 0.133 Uiso 1 1 calc R U
H40B H -0.0489 -0.0700 0.4868 0.133 Uiso 1 1 calc R U
C282 C -0.243(2) -0.134(3) 0.712(2) 0.127(15) Uiso 1 1 d . .
H45A H -0.2152 -0.1856 0.7300 0.191 Uiso 1 1 calc R U
H45B H -0.3003 -0.1351 0.7292 0.191 Uiso 1 1 calc R U
H45C H -0.2122 -0.0889 0.7412 0.191 Uiso 1 1 calc R U
C92 C 0.9451(19) -0.120(2) -0.006(2) 0.084(11) Uiso 1 1 d . .
H43A H 0.9703 -0.1682 0.0264 0.100 Uiso 1 1 calc R U
H43B H 0.9694 -0.0712 0.0239 0.100 Uiso 1 1 calc R U
C272 C -0.247(3) -0.125(3) 0.614(3) 0.17(2) Uiso 1 1 d D .
H44A H -0.2803 -0.0759 0.5953 0.206 Uiso 1 1 calc R U
H44B H -0.2760 -0.1725 0.5846 0.206 Uiso 1 1 calc R U

loop_
_atom_site_aniso_label
_atom_site_aniso_U_11
_atom_site_aniso_U_22
_atom_site_aniso_U_33
_atom_site_aniso_U_23
_atom_site_aniso_U_13
_atom_site_aniso_U_12
Pd 0.0681(10) 0.0281(7) 0.0497(10) 0.0011(9) -0.002(2) 0.002(2)
S12 0.055(7) 0.027(6) 0.069(7) -0.015(5) 0.001(6) -0.002(5)
S22 0.061(7) 0.028(6) 0.085(8) 0.012(5) 0.006(6) 0.007(6)
S11 0.060(7) 0.031(6) 0.063(7) 0.006(5) 0.012(5) 0.001(6)
S31 0.086(8) 0.034(7) 0.086(9) 0.004(6) 0.002(7) -0.012(6)
S41 0.064(7) 0.026(6) 0.065(7) -0.003(5) 0.021(6) -0.003(5)
S51 0.118(5) 0.026(2) 0.076(5) 0.002(3) -0.013(8) -0.009(10)
S21 0.061(8) 0.036(7) 0.103(9) -0.008(6) 0.015(6) 0.000(6)

loop_
_atom_type_symbol
_atom_type_description
_atom_type_scat_dispersion_real
_atom_type_scat_dispersion_imag
_atom_type_scat_source
C C 0.0033 0.0016 'International Tables Vol C Tables 4.2.6.8 and 6.1.1.4'
H H 0.0000 0.0000 'International Tables Vol C Tables 4.2.6.8 and 6.1.1.4'
N N 0.0061 0.0033 'International Tables Vol C Tables 4.2.6.8 and 6.1.1.4'
S S 0.1246 0.1234 'International Tables Vol C Tables 4.2.6.8 and 6.1.1.4'
Pd Pd -0.9988 1.0072 'International Tables Vol C Tables 4.2.6.8 and 6.1.1.4'

loop_
_geom_angle_atom_site_label_1
_geom_angle_atom_site_label_2
_geom_angle_atom_site_label_3
_geom_angle
S11 Pd S12 91.1(4)
S11 Pd S22 177.3(4)
S12 Pd S22 87.88(18)
S11 Pd S21 91.02(19)
S12 Pd S21 177.8(4)
S22 Pd S21 90.0(4)
C12 S12 Pd 106.2(11)
C22 S22 Pd 105.5(9)
C11 S11 Pd 99.7(8)
C31 S31 C11 96.0(9)
C31 S41 C21 100.0(9)
C21 S21 Pd 102.3(9)
C32 C42 N12 116(3)
C32 C42 H30A 108.2
N12 C42 H30A 108.2
C32 C42 H30B 108.2
N12 C42 H30B 108.2
H30A C42 H30B 107.3
N12 C12 C22 117(2)
N12 C12 S12 123(2)
C22 C12 S12 121(2)
N22 C22 C12 122.9(19)
N22 C22 S22 117.9(18)
C12 C22 S22 119.2(19)
C12 N12 C52 122(2)
C12 N12 C42 123(2)
C52 N12 C42 115(2)
N12 C52 C62 112.4(19)
N12 C52 H5A 109.1
C62 C52 H5A 109.1
N12 C52 H5B 109.1
C62 C52 H5B 109.1
H5A C52 H5B 107.9
C72 C62 C52 116.8(19)
C72 C62 H6A 108.1
C52 C62 H6A 108.1
C72 C62 H6B 108.1
C52 C62 H6B 108.1
H6A C62 H6B 107.3
C42 C32 N22 118(3)
C42 C32 H8A 107.7
N22 C32 H8A 107.7
C42 C32 H8B 107.7
N22 C32 H8B 107.7
H8A C32 H8B 107.1
C22 N22 C32 120(2)
C22 N22 C172 123(2)
C32 N22 C172 116(2)
N22 C172 C182 108(2)
N22 C172 H10A 110.0
C182 C172 H10A 110.0
N22 C172 H10B 110.0
C182 C172 H10B 110.0
H10A C172 H10B 108.4
C21 C11 S11 126.1(18)
C21 C11 S31 115.8(15)
S11 C11 S31 116.7(13)
S51 C31 S41 124.9(14)
S51 C31 S31 122.0(13)
S41 C31 S31 113.1(7)
C11 C21 S21 119.2(18)
C11 C21 S41 113.7(15)
S21 C21 S41 125.1(14)
C192 C202 C212 118(2)
C192 C202 H35A 107.9
C212 C202 H35A 107.9
C192 C202 H35B 107.9
C212 C202 H35B 107.9
H35A C202 H35B 107.2
C202 C192 C182 111(2)
C202 C192 H34A 109.5
C182 C192 H34A 109.5
C202 C192 H34B 109.5
C182 C192 H34B 109.5
H34A C192 H34B 108.1
C62 C72 C82 111(2)
C62 C72 H32A 109.4
C82 C72 H32A 109.4
C62 C72 H32B 109.4
C82 C72 H32B 109.4
H32A C72 H32B 108.0
C92 C82 C72 120(2)
C92 C82 H36A 107.3
C72 C82 H36A 107.3
C92 C82 H36B 107.3
C72 C82 H36B 107.3
H36A C82 H36B 106.9
C192 C182 C172 118(2)
C192 C182 H33A 107.9
C172 C182 H33A 107.9
C192 C182 H33B 107.9
C172 C182 H33B 107.9
H33A C182 H33B 107.2
C242 C232 C222 108(2)
C242 C232 H39A 110.2
C222 C232 H39A 110.2
C242 C232 H39B 110.2
C222 C232 H39B 110.2
H39A C232 H39B 108.5
C212 C222 C232 114(3)
C212 C222 H38A 108.8
C232 C222 H38A 108.8
C212 C222 H38B 108.8
C232 C222 H38B 108.8
H38A C222 H38B 107.7
C222 C212 C202 108(3)
C222 C212 H37A 110.1
C202 C212 H37A 110.1
C222 C212 H37B 110.1
C202 C212 H37B 110.1
H37A C212 H37B 108.4
C132 C122 C112 119(3)
C132 C122 H3S1 107.6
C112 C122 H3S1 107.6
C132 C122 H3S2 107.6
C112 C122 H3S2 107.6
H3S1 C122 H3S2 107.0
C122 C132 C142 109(3)
C122 C132 H2S1 109.9
C142 C132 H2S1 109.9
C122 C132 H2S2 109.9
C142 C132 H2S2 109.9
H2S1 C132 H2S2 108.3
C152 C142 C132 113(3)
C152 C142 H1S1 108.9
C132 C142 H1S1 108.9
C152 C142 H1S2 108.9
C132 C142 H1S2 108.9
H1S1 C142 H1S2 107.7
C152 C162 H4S1 109.5
C152 C162 H4S2 109.5
H4S1 C162 H4S2 109.5
C152 C162 H4S3 109.5
H4S1 C162 H4S3 109.5
H4S2 C162 H4S3 109.5
C102 C112 C122 107(3)
C102 C112 H6S1 110.3
C122 C112 H6S1 110.3
C102 C112 H6S2 110.3
C122 C112 H6S2 110.3
H6S1 C112 H6S2 108.6
C112 C102 C92 114(2)
C112 C102 H7S1 108.7
C92 C102 H7S1 108.7
C112 C102 H7S2 108.7
C92 C102 H7S2 108.7
H7S1 C102 H7S2 107.6
C272 C262 C252 111(3)
C272 C262 H42A 109.3
C252 C262 H42A 109.3
C272 C262 H42B 109.3
C252 C262 H42B 109.3
H42A C262 H42B 108.0
C242 C252 C262 105(3)
C242 C252 H41A 110.7
C262 C252 H41A 110.7
C242 C252 H41B 110.7
C262 C252 H41B 110.7
H41A C252 H41B 108.8
C142 C152 C162 110(3)
C142 C152 H5S1 109.6
C162 C152 H5S1 109.6
C142 C152 H5S2 109.6
C162 C152 H5S2 109.6
H5S1 C152 H5S2 108.1
C252 C242 C232 112(2)
C252 C242 H40A 109.2
C232 C242 H40A 109.2
C252 C242 H40B 109.2
C232 C242 H40B 109.2
H40A C242 H40B 107.9
C272 C282 H45A 109.5
C272 C282 H45B 109.5
H45A C282 H45B 109.5
C272 C282 H45C 109.5
H45A C282 H45C 109.5
H45B C282 H45C 109.5
C82 C92 C102 115(3)
C82 C92 H43A 108.4
C102 C92 H43A 108.4
C82 C92 H43B 108.4
C102 C92 H43B 108.4
H43A C92 H43B 107.5
C282 C272 C262 113(3)
C282 C272 H44A 109.1
C262 C272 H44A 109.1
C282 C272 H44B 109.1
C262 C272 H44B 109.1
H44A C272 H44B 107.8

loop_
_geom_bond_atom_site_label_1
_geom_bond_atom_site_label_2
_geom_bond_distance
Pd S11 2.257(11)
Pd S12 2.258(11)
Pd S22 2.288(11)
Pd S21 2.304(11)
S12 C12 1.671(16)
S22 C22 1.689(14)
S11 C11 1.749(14)
S31 C31 1.717(15)
S31 C11 1.79(2)
S41 C31 1.700(15)
S41 C21 1.721(17)
S51 C31 1.658(12)
S21 C21 1.715(15)
C42 C32 1.43(2)
C42 N12 1.48(3)
C42 H30A 0.9700
C42 H30B 0.9700
C12 N12 1.325(17)
C12 C22 1.468(15)
C22 N22 1.336(15)
N12 C52 1.47(3)
C52 C62 1.48(3)
C52 H5A 0.9700
C52 H5B 0.9700
C62 C72 1.47(3)
C62 H6A 0.9700
C62 H6B 0.9700
C32 N22 1.43(3)
C32 H8A 0.9700
C32 H8B 0.9700
N22 C172 1.45(3)
C172 C182 1.54(3)
C172 H10A 0.9700
C172 H10B 0.9700
C11 C21 1.359(15)
C202 C192 1.48(3)
C202 C212 1.57(4)
C202 H35A 0.9700
C202 H35B 0.9700
C192 C182 1.52(3)
C192 H34A 0.9700
C192 H34B 0.9700
C72 C82 1.57(4)
C72 H32A 0.9700
C72 H32B 0.9700
C82 C92 1.50(4)
C82 H36A 0.9700
C82 H36B 0.9700
C182 H33A 0.9700
C182 H33B 0.9700
C232 C242 1.516(18)
C232 C222 1.59(4)
C232 H39A 0.9700
C232 H39B 0.9700
C222 C212 1.49(4)
C222 H38A 0.9700
C222 H38B 0.9700
C212 H37A 0.9700
C212 H37B 0.9700
C122 C132 1.48(4)
C122 C112 1.56(4)
C122 H3S1 0.9700
C122 H3S2 0.9700
C132 C142 1.533(18)
C132 H2S1 0.9700
C132 H2S2 0.9700
C142 C152 1.469(19)
C142 H1S1 0.9700
C142 H1S2 0.9700
C162 C152 1.503(19)
C162 H4S1 0.9600
C162 H4S2 0.9600
C162 H4S3 0.9600
C112 C102 1.46(3)
C112 H6S1 0.9700
C112 H6S2 0.9700
C102 C92 1.53(4)
C102 H7S1 0.9700
C102 H7S2 0.9700
C262 C272 1.486(19)
C262 C252 1.514(18)
C262 H42A 0.9700
C262 H42B 0.9700
C252 C242 1.485(18)
C252 H41A 0.9700
C252 H41B 0.9700
C152 H5S1 0.9700
C152 H5S2 0.9700
C242 H40A 0.9700
C242 H40B 0.9700
C282 C272 1.47(4)
C282 H45A 0.9600
C282 H45B 0.9600
C282 H45C 0.9600
C92 H43A 0.9700
C92 H43B 0.9700
C272 H44A 0.9700
C272 H44B 0.9700
